data_7031396
loop_
_publ_author_name
'Armstrong, David R.'
'Brouillet, Etienne V.'
'Kennedy, Alan R.'
'Garden, Jennifer A.'
'Granitzka, Markus'
'Mulvey, Robert E.'
'Trivett, Joshua J.'

_publ_section_title
;
 Donor-activated alkali metal dipyridylamides: co-complexation reactions
 with zinc alkyls and reactivity studies with benzophenone.
;
_journal_issue 38
_journal_name_full 'Dalton transactions (Cambridge, England : 2003)'
_journal_page_first 14409
_journal_page_last 14423
_journal_paper_doi 10.1039/c4dt00914b
_journal_volume 43
_journal_year 2014
_chemical_formula_moiety 'C38 H62 N12 Na2'
_chemical_formula_sum 'C38 H62 N12 Na2'
_chemical_formula_weight 732.98
_chemical_name_systematic
;
 ?
;
_space_group_IT_number 2
_symmetry_cell_setting triclinic
_symmetry_space_group_name_Hall '-P 1'
_symmetry_space_group_name_H-M 'P -1'
_atom_sites_solution_hydrogens geom
_atom_sites_solution_primary direct
_atom_sites_solution_secondary difmap
_audit_creation_method SHELXL-97
_cell_angle_alpha 101.113(8)
_cell_angle_beta 96.726(9)
_cell_angle_gamma 90.084(9)
_cell_formula_units_Z 2
_cell_length_a 10.3495(13)
_cell_length_b 11.0583(11)
_cell_length_c 18.5966(18)
_cell_measurement_reflns_used 4628
_cell_measurement_temperature 123(2)
_cell_measurement_theta_max 72.8015
_cell_measurement_theta_min 4.2957
_cell_volume 2073.4(4)
_computing_cell_refinement
;
CrysAlisPro, Agilent Technologies,
Version 1.171.34.46 (release 25-11-2010 CrysAlis171 .NET)
(compiled Nov 25 2010,17:55:46)
;
_computing_data_collection
;
CrysAlisPro, Agilent Technologies,
Version 1.171.34.46 (release 25-11-2010 CrysAlis171 .NET)
(compiled Nov 25 2010,17:55:46)
;
_computing_data_reduction
;
CrysAlisPro, Agilent Technologies,
Version 1.171.34.46 (release 25-11-2010 CrysAlis171 .NET)
(compiled Nov 25 2010,17:55:46)
;
_computing_structure_refinement 'SHELXL-97 (Sheldrick, 2008)'
_diffrn_ambient_temperature 123(2)
_diffrn_measured_fraction_theta_full 0.992
_diffrn_measured_fraction_theta_max 0.992
_diffrn_measurement_device_type 'Oxford Diffraction Gemini S'
_diffrn_measurement_method 'omega scans'
_diffrn_radiation_monochromator graphite
_diffrn_radiation_source 'fine-focus sealed tube'
_diffrn_radiation_type CuK\a
_diffrn_radiation_wavelength 1.54180
_diffrn_reflns_av_R_equivalents 0.0000
_diffrn_reflns_av_sigmaI/netI 0.1393
_diffrn_reflns_limit_h_max 12
_diffrn_reflns_limit_h_min -12
_diffrn_reflns_limit_k_max 13
_diffrn_reflns_limit_k_min -13
_diffrn_reflns_limit_l_max 22
_diffrn_reflns_limit_l_min -22
_diffrn_reflns_number 17153
_diffrn_reflns_theta_full 70.00
_diffrn_reflns_theta_max 70.00
_diffrn_reflns_theta_min 4.08
_exptl_absorpt_coefficient_mu 0.754
_exptl_absorpt_correction_T_max 1.00000
_exptl_absorpt_correction_T_min 0.62849
_exptl_absorpt_correction_type multi-scan
_exptl_absorpt_process_details
;
CrysAlisPro, Agilent Technologies,
Version 1.171.34.46 (release 25-11-2010 CrysAlis171 .NET)
(compiled Nov 25 2010,17:55:46)
Empirical absorption correction using spherical harmonics,
 implemented in SCALE3 ABSPACK scaling algorithm.
;
_exptl_crystal_colour colourless
_exptl_crystal_density_diffrn 1.174
_exptl_crystal_density_method 'not measured'
_exptl_crystal_description block
_exptl_crystal_F_000 792
_exptl_crystal_size_max 0.3
_exptl_crystal_size_mid 0.2
_exptl_crystal_size_min 0.1
_refine_diff_density_max 0.862
_refine_diff_density_min -0.963
_refine_diff_density_rms 0.170
_refine_ls_extinction_method none
_refine_ls_goodness_of_fit_ref 1.167
_refine_ls_hydrogen_treatment constr
_refine_ls_matrix_type full
_refine_ls_number_parameters 501
_refine_ls_number_reflns 17153
_refine_ls_number_restraints 151
_refine_ls_restrained_S_all 1.163
_refine_ls_R_factor_all 0.2075
_refine_ls_R_factor_gt 0.1510
_refine_ls_shift/su_max 0.001
_refine_ls_shift/su_mean 0.000
_refine_ls_structure_factor_coef Fsqd
_refine_ls_weighting_details 'calc w=1/[\s^2^(Fo^2^)+(0.0000P)^2^+29.6513P] where P=(Fo^2^+2Fc^2^)/3'
_refine_ls_weighting_scheme calc
_refine_ls_wR_factor_gt 0.4185
_refine_ls_wR_factor_ref 0.4457
_reflns_number_gt 8270
_reflns_number_total 17153
_reflns_threshold_expression I>2\s(I)
_cod_data_source_file c4dt00914b2.cif
_cod_data_source_block jtjg13
_cod_depositor_comments 'Adding full bibliography for 7031396--7031398.cif.'
_cod_database_code 7031396

loop_
_symmetry_equiv_pos_as_xyz
'x, y, z'
'-x, -y, -z'

loop_
_atom_site_label
_atom_site_type_symbol
_atom_site_fract_x
_atom_site_fract_y
_atom_site_fract_z
_atom_site_U_iso_or_equiv
_atom_site_adp_type
_atom_site_occupancy
_atom_site_symmetry_multiplicity
_atom_site_calc_flag
_atom_site_refinement_flags
_atom_site_disorder_assembly
_atom_site_disorder_group
Na1 Na 0.2151(3) -0.1402(3) 0.80648(17) 0.0364(8) Uani 1 1 d . A .
Na2 Na 0.0794(3) 0.0567(3) 0.70380(18) 0.0395(9) Uani 1 1 d . . .
N1 N 0.0206(7) -0.1973(7) 0.8634(4) 0.0410(18) Uani 1 1 d . . .
N2 N 0.2802(7) -0.1590(7) 0.9450(4) 0.0425(19) Uani 1 1 d . . .
N3 N 0.5522(7) -0.3835(7) 0.9311(4) 0.046(2) Uani 1 1 d . A .
N4 N 0.2449(8) 0.0576(8) 0.6114(4) 0.046(2) Uani 1 1 d . A .
N5 N 0.0917(15) 0.2937(19) 0.6708(10) 0.043(3) Uani 0.490(10) 1 d PDU A 1
N6 N -0.263(2) 0.354(2) 0.6242(14) 0.048(3) Uani 0.490(10) 1 d PDU A 1
N7 N 0.0421(7) 0.1841(7) 0.8260(4) 0.0361(17) Uani 1 1 d . A .
N8 N 0.2345(7) 0.0872(6) 0.8187(4) 0.0317(16) Uani 1 1 d . A .
N9 N 0.4214(7) -0.0248(6) 0.8121(4) 0.0352(17) Uani 1 1 d . . .
N10 N 0.2587(7) -0.2853(7) 0.6967(4) 0.0375(18) Uani 1 1 d . . .
N11 N 0.0696(7) -0.1854(6) 0.6782(4) 0.0341(17) Uani 1 1 d . A .
N12 N -0.1159(7) -0.0778(7) 0.6530(4) 0.0387(18) Uani 1 1 d . A .
C1 C 0.0016(9) -0.3262(10) 0.8283(6) 0.055(3) Uani 1 1 d . A .
H1A H 0.0790 -0.3718 0.8416 0.083 Uiso 1 1 calc R . .
H1B H -0.0127 -0.3333 0.7746 0.083 Uiso 1 1 calc R . .
H1C H -0.0744 -0.3604 0.8451 0.083 Uiso 1 1 calc R . .
C2 C -0.0930(9) -0.1295(9) 0.8424(5) 0.048(3) Uani 1 1 d . A .
H2A H -0.0813 -0.0428 0.8670 0.073 Uiso 1 1 calc R . .
H2B H -0.1703 -0.1647 0.8574 0.073 Uiso 1 1 calc R . .
H2C H -0.1042 -0.1353 0.7888 0.073 Uiso 1 1 calc R . .
C3 C 0.0433(9) -0.1816(9) 0.9435(5) 0.044(2) Uani 1 1 d . A .
H3A H -0.0233 -0.2305 0.9603 0.053 Uiso 1 1 calc R . .
H3B H 0.0325 -0.0938 0.9655 0.053 Uiso 1 1 calc R . .
C4 C 0.1760(8) -0.2202(10) 0.9714(5) 0.046(2) Uani 1 1 d . A .
H4A H 0.1870 -0.2014 1.0260 0.055 Uiso 1 1 calc R . .
H4B H 0.1825 -0.3105 0.9553 0.055 Uiso 1 1 calc R . .
C5 C 0.2881(9) -0.0261(9) 0.9782(5) 0.045(2) Uani 1 1 d . A .
H5A H 0.2042 0.0112 0.9668 0.068 Uiso 1 1 calc R . .
H5B H 0.3561 0.0141 0.9580 0.068 Uiso 1 1 calc R . .
H5C H 0.3091 -0.0155 1.0319 0.068 Uiso 1 1 calc R . .
C6 C 0.4076(9) -0.2115(9) 0.9621(5) 0.044(2) Uani 1 1 d . A .
H6A H 0.4212 -0.2144 1.0154 0.053 Uiso 1 1 calc R . .
H6B H 0.4765 -0.1569 0.9521 0.053 Uiso 1 1 calc R . .
C7 C 0.4204(9) -0.3397(9) 0.9177(5) 0.051(3) Uani 1 1 d . . .
H7A H 0.3578 -0.3967 0.9314 0.061 Uiso 1 1 calc R A .
H7B H 0.3990 -0.3389 0.8645 0.061 Uiso 1 1 calc R . .
C8 C 0.6446(9) -0.3216(10) 0.8963(6) 0.055(3) Uani 1 1 d . . .
H8A H 0.7319 -0.3527 0.9071 0.082 Uiso 1 1 calc R A .
H8B H 0.6446 -0.2326 0.9155 0.082 Uiso 1 1 calc R . .
H8C H 0.6195 -0.3377 0.8428 0.082 Uiso 1 1 calc R . .
C9 C 0.5545(10) -0.5148(9) 0.9038(6) 0.056(3) Uani 1 1 d . . .
H9A H 0.6433 -0.5437 0.9129 0.085 Uiso 1 1 calc R A .
H9B H 0.5258 -0.5327 0.8506 0.085 Uiso 1 1 calc R . .
H9C H 0.4960 -0.5571 0.9292 0.085 Uiso 1 1 calc R . .
C10 C 0.3689(9) -0.0030(10) 0.6233(6) 0.056(3) Uani 1 1 d . . .
H10A H 0.3529 -0.0848 0.6338 0.083 Uiso 1 1 calc R A .
H10B H 0.4237 0.0467 0.6652 0.083 Uiso 1 1 calc R . .
H10C H 0.4132 -0.0113 0.5789 0.083 Uiso 1 1 calc R . .
C11 C 0.1648(10) -0.0162(10) 0.5495(5) 0.058(3) Uani 1 1 d . . .
H11A H 0.0817 0.0242 0.5410 0.087 Uiso 1 1 calc R A .
H11B H 0.1486 -0.0979 0.5603 0.087 Uiso 1 1 calc R . .
H11C H 0.2097 -0.0251 0.5053 0.087 Uiso 1 1 calc R . .
C12 C 0.2685(9) 0.1807(9) 0.5971(5) 0.050(3) Uani 1 1 d D . .
H12A H 0.2970 0.1718 0.5474 0.060 Uiso 1 1 calc R A 1
H12B H 0.3412 0.2206 0.6333 0.060 Uiso 1 1 calc R A 1
C13 C 0.1522(18) 0.267(2) 0.6010(10) 0.042(3) Uani 0.490(10) 1 d PDU A 1
H13A H 0.1807 0.3466 0.5904 0.050 Uiso 0.490(10) 1 calc PR A 1
H13B H 0.0836 0.2312 0.5608 0.050 Uiso 0.490(10) 1 calc PR A 1
C14 C 0.191(2) 0.366(3) 0.7265(13) 0.046(3) Uani 0.490(10) 1 d PD A 1
H14A H 0.2134 0.4415 0.7105 0.068 Uiso 0.490(10) 1 calc PR A 1
H14B H 0.2686 0.3164 0.7321 0.068 Uiso 0.490(10) 1 calc PR A 1
H14C H 0.1555 0.3866 0.7739 0.068 Uiso 0.490(10) 1 calc PR A 1
C15 C -0.0285(14) 0.3653(16) 0.6684(11) 0.046(3) Uani 0.490(10) 1 d PDU A 1
H15A H -0.0200 0.4296 0.6388 0.055 Uiso 0.490(10) 1 calc PR A 1
H15B H -0.0417 0.4067 0.7191 0.055 Uiso 0.490(10) 1 calc PR A 1
C16 C -0.1458(16) 0.2813(17) 0.6345(12) 0.048(3) Uani 0.490(10) 1 d PDU A 1
H16A H -0.1282 0.2326 0.5863 0.057 Uiso 0.490(10) 1 calc PR A 1
H16B H -0.1605 0.2231 0.6673 0.057 Uiso 0.490(10) 1 calc PR A 1
C17 C -0.366(2) 0.279(3) 0.5743(13) 0.059(4) Uani 0.490(10) 1 d PDU A 1
H17A H -0.3312 0.2387 0.5291 0.089 Uiso 0.490(10) 1 calc PR A 1
H17B H -0.4382 0.3313 0.5617 0.089 Uiso 0.490(10) 1 calc PR A 1
H17C H -0.3982 0.2155 0.5987 0.089 Uiso 0.490(10) 1 calc PR A 1
C18 C -0.298(3) 0.426(3) 0.6943(17) 0.058(4) Uani 0.490(10) 1 d PDU A 1
H18A H -0.3570 0.4911 0.6842 0.087 Uiso 0.490(10) 1 calc PR A 1
H18B H -0.2187 0.4623 0.7249 0.087 Uiso 0.490(10) 1 calc PR A 1
H18C H -0.3408 0.3710 0.7203 0.087 Uiso 0.490(10) 1 calc PR A 1
C19 C -0.0293(9) 0.2784(9) 0.8547(5) 0.042(2) Uani 1 1 d . . .
H19 H -0.1185 0.2778 0.8356 0.050 Uiso 1 1 calc R A .
C20 C 0.0164(9) 0.3759(9) 0.9098(5) 0.044(2) Uani 1 1 d . A .
H20 H -0.0381 0.4416 0.9272 0.053 Uiso 1 1 calc R . .
C21 C 0.1461(9) 0.3736(9) 0.9388(5) 0.044(2) Uani 1 1 d . . .
H21 H 0.1815 0.4376 0.9779 0.052 Uiso 1 1 calc R A .
C22 C 0.2232(9) 0.2794(8) 0.9112(5) 0.042(2) Uani 1 1 d . A .
H22 H 0.3114 0.2773 0.9319 0.050 Uiso 1 1 calc R . .
C23 C 0.1715(8) 0.1852(8) 0.8518(4) 0.033(2) Uani 1 1 d . . .
C24 C 0.3688(9) 0.0876(8) 0.8195(4) 0.035(2) Uani 1 1 d . A .
C25 C 0.4461(9) 0.1947(9) 0.8204(5) 0.042(2) Uani 1 1 d . . .
H25 H 0.4085 0.2737 0.8258 0.050 Uiso 1 1 calc R A .
C26 C 0.5770(9) 0.1811(9) 0.8132(5) 0.044(2) Uani 1 1 d . A .
H26 H 0.6307 0.2514 0.8145 0.053 Uiso 1 1 calc R . .
C27 C 0.6302(9) 0.0640(9) 0.8040(5) 0.041(2) Uani 1 1 d . . .
H27 H 0.7195 0.0528 0.7980 0.049 Uiso 1 1 calc R A .
C28 C 0.5490(9) -0.0345(9) 0.8039(5) 0.043(2) Uani 1 1 d . A .
H28 H 0.5849 -0.1143 0.7977 0.051 Uiso 1 1 calc R . .
C29 C -0.2458(9) -0.0750(10) 0.6351(5) 0.046(2) Uani 1 1 d . . .
H29 H -0.2851 0.0031 0.6381 0.055 Uiso 1 1 calc R A .
C30 C -0.3247(9) -0.1789(10) 0.6129(5) 0.048(3) Uani 1 1 d . A .
H30 H -0.4159 -0.1723 0.6010 0.058 Uiso 1 1 calc R . .
C31 C -0.2681(10) -0.2938(10) 0.6081(5) 0.047(2) Uani 1 1 d . . .
H31 H -0.3205 -0.3669 0.5924 0.057 Uiso 1 1 calc R A .
C32 C -0.1363(9) -0.3011(9) 0.6261(5) 0.044(2) Uani 1 1 d . A .
H32 H -0.0964 -0.3790 0.6227 0.053 Uiso 1 1 calc R . .
C33 C -0.0599(9) -0.1897(9) 0.6501(4) 0.038(2) Uani 1 1 d . . .
C34 C 0.1508(9) -0.2744(8) 0.6504(4) 0.036(2) Uani 1 1 d . A .
C35 C 0.1373(9) -0.3430(8) 0.5771(5) 0.039(2) Uani 1 1 d . . .
H35 H 0.0599 -0.3382 0.5450 0.047 Uiso 1 1 calc R A .
C36 C 0.2352(10) -0.4157(9) 0.5528(5) 0.048(3) Uani 1 1 d . A .
H36 H 0.2268 -0.4603 0.5034 0.057 Uiso 1 1 calc R . .
C37 C 0.3476(10) -0.4250(9) 0.6001(5) 0.048(3) Uani 1 1 d . . .
H37 H 0.4173 -0.4750 0.5841 0.057 Uiso 1 1 calc R A .
C38 C 0.3534(9) -0.3586(9) 0.6708(5) 0.047(2) Uani 1 1 d . A .
H38 H 0.4293 -0.3648 0.7038 0.057 Uiso 1 1 calc R . .
N5A N 0.0754(15) 0.2637(18) 0.6444(9) 0.043(3) Uani 0.510(10) 1 d PDU A 2
C15A C -0.0459(15) 0.3163(19) 0.6150(9) 0.046(3) Uani 0.510(10) 1 d PDU A 2
H15C H -0.0856 0.2596 0.5699 0.055 Uiso 0.510(10) 1 calc PR A 2
H15D H -0.0257 0.3958 0.6013 0.055 Uiso 0.510(10) 1 calc PR A 2
C16A C -0.1423(16) 0.337(2) 0.6718(10) 0.048(3) Uani 0.510(10) 1 d PDU A 2
H16C H -0.1588 0.2582 0.6877 0.057 Uiso 0.510(10) 1 calc PR A 2
H16D H -0.1050 0.3974 0.7157 0.057 Uiso 0.510(10) 1 calc PR A 2
N6A N -0.2662(19) 0.382(2) 0.6402(13) 0.048(3) Uani 0.510(10) 1 d PDU A 2
C13A C 0.1460(16) 0.249(2) 0.5787(10) 0.042(3) Uani 0.510(10) 1 d PDU A 2
H13C H 0.1683 0.3310 0.5684 0.050 Uiso 0.510(10) 1 calc PR A 2
H13D H 0.0921 0.2018 0.5348 0.050 Uiso 0.510(10) 1 calc PR A 2
C18A C -0.342(3) 0.446(3) 0.6982(17) 0.058(4) Uani 0.510(10) 1 d PDU A 2
H18D H -0.4194 0.4813 0.6753 0.087 Uiso 0.510(10) 1 calc PR A 2
H18E H -0.2880 0.5129 0.7305 0.087 Uiso 0.510(10) 1 calc PR A 2
H18F H -0.3681 0.3877 0.7274 0.087 Uiso 0.510(10) 1 calc PR A 2
C14A C 0.141(2) 0.357(2) 0.7049(12) 0.046(3) Uani 0.510(10) 1 d PDU A 2
H14D H 0.1491 0.4351 0.6879 0.068 Uiso 0.510(10) 1 calc PR A 2
H14E H 0.2282 0.3291 0.7201 0.068 Uiso 0.510(10) 1 calc PR A 2
H14F H 0.0904 0.3692 0.7469 0.068 Uiso 0.510(10) 1 calc PR A 2
C17A C -0.353(3) 0.280(2) 0.5991(13) 0.059(4) Uani 0.510(10) 1 d PDU A 2
H17D H -0.3701 0.2243 0.6321 0.089 Uiso 0.510(10) 1 calc PR A 2
H17E H -0.3105 0.2347 0.5578 0.089 Uiso 0.510(10) 1 calc PR A 2
H17F H -0.4347 0.3130 0.5801 0.089 Uiso 0.510(10) 1 calc PR A 2

loop_
_atom_site_aniso_label
_atom_site_aniso_U_11
_atom_site_aniso_U_22
_atom_site_aniso_U_33
_atom_site_aniso_U_23
_atom_site_aniso_U_13
_atom_site_aniso_U_12
Na1 0.045(2) 0.035(2) 0.0311(18) 0.0102(15) 0.0048(15) 0.0002(16)
Na2 0.042(2) 0.039(2) 0.0381(19) 0.0125(17) 0.0017(15) 0.0022(17)
N1 0.040(4) 0.039(5) 0.047(5) 0.015(4) 0.004(4) 0.003(4)
N2 0.046(5) 0.048(5) 0.032(4) 0.008(4) 0.003(3) 0.003(4)
N3 0.047(5) 0.040(5) 0.053(5) 0.016(4) 0.006(4) -0.005(4)
N4 0.051(5) 0.053(5) 0.035(4) 0.014(4) 0.001(4) 0.004(4)
N5 0.041(5) 0.042(7) 0.045(7) 0.006(6) 0.005(5) 0.005(5)
N6 0.051(4) 0.053(7) 0.046(7) 0.022(5) 0.012(4) 0.010(4)
N7 0.046(4) 0.037(4) 0.029(4) 0.014(3) 0.008(3) 0.003(4)
N8 0.037(4) 0.027(4) 0.032(4) 0.012(3) 0.002(3) -0.004(3)
N9 0.042(4) 0.030(4) 0.034(4) 0.012(3) -0.001(3) 0.004(3)
N10 0.048(4) 0.033(4) 0.034(4) 0.014(3) 0.004(3) 0.008(4)
N11 0.041(4) 0.026(4) 0.034(4) 0.004(3) 0.005(3) 0.001(3)
N12 0.044(4) 0.034(4) 0.036(4) 0.005(3) 0.002(3) 0.005(4)
C1 0.049(6) 0.053(7) 0.064(7) 0.012(6) 0.007(5) 0.001(5)
C2 0.058(6) 0.059(7) 0.038(5) 0.025(5) 0.015(5) 0.008(5)
C3 0.050(6) 0.053(6) 0.037(5) 0.023(5) 0.014(4) 0.014(5)
C4 0.046(6) 0.055(7) 0.041(5) 0.019(5) 0.006(4) -0.002(5)
C5 0.063(6) 0.047(6) 0.030(5) 0.020(5) 0.001(4) 0.002(5)
C6 0.050(6) 0.052(6) 0.034(5) 0.021(5) -0.004(4) -0.003(5)
C7 0.047(6) 0.054(7) 0.050(6) 0.014(5) -0.001(5) -0.003(5)
C8 0.051(6) 0.055(7) 0.065(7) 0.024(6) 0.018(5) 0.004(5)
C9 0.064(7) 0.039(6) 0.067(7) 0.014(5) 0.004(6) -0.004(5)
C10 0.054(6) 0.064(8) 0.052(6) 0.017(6) 0.011(5) 0.012(6)
C11 0.082(8) 0.063(8) 0.029(5) 0.017(5) -0.004(5) -0.009(6)
C12 0.064(7) 0.061(7) 0.031(5) 0.023(5) 0.011(5) 0.002(6)
C13 0.045(4) 0.042(4) 0.039(4) 0.014(3) -0.001(3) 0.000(3)
C14 0.042(10) 0.047(7) 0.049(9) 0.011(7) 0.007(6) 0.001(9)
C15 0.051(5) 0.052(7) 0.038(6) 0.018(6) 0.007(5) 0.004(5)
C16 0.048(4) 0.049(8) 0.052(8) 0.022(6) 0.010(5) 0.011(5)
C17 0.059(4) 0.061(4) 0.059(5) 0.014(3) 0.007(3) 0.005(3)
C18 0.065(11) 0.064(10) 0.053(6) 0.026(5) 0.018(9) 0.022(9)
C19 0.044(5) 0.051(6) 0.036(5) 0.026(5) 0.003(4) 0.002(5)
C20 0.051(6) 0.043(6) 0.043(6) 0.013(5) 0.013(5) 0.014(5)
C21 0.058(6) 0.038(6) 0.037(5) 0.008(4) 0.012(5) -0.001(5)
C22 0.046(5) 0.039(6) 0.039(5) 0.006(4) 0.006(4) -0.005(5)
C23 0.041(5) 0.032(5) 0.031(5) 0.014(4) 0.008(4) 0.004(4)
C24 0.052(5) 0.038(5) 0.020(4) 0.019(4) 0.002(4) 0.005(4)
C25 0.041(5) 0.039(6) 0.047(6) 0.010(5) 0.004(4) -0.010(4)
C26 0.046(6) 0.040(6) 0.047(6) 0.011(5) 0.002(4) -0.009(5)
C27 0.050(6) 0.048(6) 0.031(5) 0.024(4) 0.004(4) 0.003(5)
C28 0.052(6) 0.042(6) 0.037(5) 0.013(4) 0.010(4) 0.009(5)
C29 0.050(6) 0.052(6) 0.035(5) 0.004(5) 0.011(4) 0.005(5)
C30 0.043(6) 0.059(7) 0.040(6) 0.007(5) 0.004(4) -0.004(5)
C31 0.051(6) 0.043(6) 0.047(6) 0.007(5) 0.002(5) -0.004(5)
C32 0.054(6) 0.040(6) 0.035(5) 0.004(4) 0.001(4) 0.005(5)
C33 0.052(6) 0.037(5) 0.025(5) 0.009(4) 0.004(4) 0.003(5)
C34 0.059(6) 0.032(5) 0.020(4) 0.018(4) -0.002(4) 0.003(4)
C35 0.053(6) 0.041(6) 0.027(5) 0.015(4) 0.003(4) 0.005(5)
C36 0.071(7) 0.048(6) 0.028(5) 0.016(5) 0.007(5) 0.009(6)
C37 0.056(6) 0.052(7) 0.040(6) 0.014(5) 0.014(5) 0.015(5)
C38 0.044(6) 0.053(7) 0.048(6) 0.017(5) 0.003(5) 0.003(5)
N5A 0.041(5) 0.042(7) 0.045(7) 0.006(6) 0.005(5) 0.005(5)
C15A 0.051(5) 0.052(7) 0.038(6) 0.018(6) 0.007(5) 0.004(5)
C16A 0.048(4) 0.049(8) 0.052(8) 0.022(6) 0.010(5) 0.011(5)
N6A 0.051(4) 0.053(7) 0.046(7) 0.022(5) 0.012(4) 0.010(4)
C13A 0.045(4) 0.042(4) 0.039(4) 0.014(3) -0.001(3) 0.000(3)
C18A 0.065(11) 0.064(10) 0.053(6) 0.026(5) 0.018(9) 0.022(9)
C14A 0.042(10) 0.047(7) 0.049(9) 0.011(7) 0.007(6) 0.001(9)
C17A 0.059(4) 0.061(4) 0.059(5) 0.014(3) 0.007(3) 0.005(3)

loop_
_atom_type_symbol
_atom_type_description
_atom_type_scat_dispersion_real
_atom_type_scat_dispersion_imag
_atom_type_scat_source
Na Na 0.1353 0.1239 'International Tables Vol C Tables 4.2.6.8 and 6.1.1.4'
N N 0.0311 0.0180 'International Tables Vol C Tables 4.2.6.8 and 6.1.1.4'
C C 0.0181 0.0091 'International Tables Vol C Tables 4.2.6.8 and 6.1.1.4'
H H 0.0000 0.0000 'International Tables Vol C Tables 4.2.6.8 and 6.1.1.4'

loop_
_geom_angle_atom_site_label_1
_geom_angle_atom_site_label_2
_geom_angle_atom_site_label_3
_geom_angle
N10 Na1 N9 92.4(3)
N10 Na1 N8 123.2(3)
N9 Na1 N8 55.3(2)
N10 Na1 N1 114.4(3)
N9 Na1 N1 151.9(3)
N8 Na1 N1 110.6(3)
N10 Na1 N11 53.2(2)
N9 Na1 N11 116.4(2)
N8 Na1 N11 97.2(2)
N1 Na1 N11 87.8(2)
N10 Na1 N2 127.4(3)
N9 Na1 N2 88.6(3)
N8 Na1 N2 99.9(3)
N1 Na1 N2 68.9(2)
N11 Na1 N2 154.8(3)
N10 Na1 Na2 91.4(2)
N9 Na1 Na2 86.56(19)
N8 Na1 Na2 47.32(17)
N1 Na1 Na2 100.3(2)
N11 Na1 Na2 50.12(18)
N2 Na1 Na2 141.1(2)
N8 Na2 N12 135.4(3)
N8 Na2 N7 54.1(2)
N12 Na2 N7 109.2(3)
N8 Na2 N4 98.3(3)
N12 Na2 N4 113.6(3)
N7 Na2 N4 136.1(3)
N8 Na2 N11 97.3(3)
N12 Na2 N11 53.6(2)
N7 Na2 N11 122.2(3)
N4 Na2 N11 91.6(3)
N8 Na2 N5A 110.0(4)
N12 Na2 N5A 111.1(4)
N7 Na2 N5A 90.1(4)
N4 Na2 N5A 66.2(4)
N11 Na2 N5A 146.6(4)
N8 Na2 N5 99.8(4)
N12 Na2 N5 119.1(4)
N7 Na2 N5 80.1(4)
N4 Na2 N5 71.3(4)
N11 Na2 N5 157.3(4)
N5A Na2 N5 11.1(4)
N8 Na2 Na1 47.38(18)
N12 Na2 Na1 94.4(2)
N7 Na2 Na1 84.07(19)
N4 Na2 Na1 101.5(2)
N11 Na2 Na1 50.15(17)
N5A Na2 Na1 154.3(4)
N5 Na2 Na1 146.1(4)
C1 N1 C2 109.3(7)
C1 N1 C3 111.7(8)
C2 N1 C3 109.7(7)
C1 N1 Na1 100.8(6)
C2 N1 Na1 111.5(5)
C3 N1 Na1 113.6(5)
C4 N2 C6 112.4(8)
C4 N2 C5 110.8(7)
C6 N2 C5 108.1(7)
C4 N2 Na1 110.1(5)
C6 N2 Na1 116.2(5)
C5 N2 Na1 98.3(5)
C9 N3 C7 109.8(8)
C9 N3 C8 109.3(8)
C7 N3 C8 112.0(8)
C11 N4 C12 110.5(8)
C11 N4 C10 109.1(8)
C12 N4 C10 109.6(8)
C11 N4 Na2 95.4(6)
C12 N4 Na2 112.5(6)
C10 N4 Na2 118.7(6)
C15 N5 C14 108.3(15)
C15 N5 C13 115.6(14)
C14 N5 C13 105.9(17)
C15 N5 Na2 118.4(13)
C14 N5 Na2 106.8(14)
C13 N5 Na2 100.9(12)
C17 N6 C18 118(2)
C17 N6 C16 110.5(18)
C18 N6 C16 112.4(18)
C19 N7 C23 118.0(8)
C19 N7 Na2 140.5(6)
C23 N7 Na2 92.0(5)
C23 N8 C24 122.2(7)
C23 N8 Na2 93.3(5)
C24 N8 Na2 123.7(5)
C23 N8 Na1 135.5(6)
C24 N8 Na1 94.1(5)
Na2 N8 Na1 85.3(2)
C24 N9 C28 118.5(8)
C24 N9 Na1 96.0(6)
C28 N9 Na1 145.0(6)
C38 N10 C34 118.6(8)
C38 N10 Na1 140.4(6)
C34 N10 Na1 100.8(5)
C34 N11 C33 120.3(7)
C34 N11 Na2 134.0(6)
C33 N11 Na2 92.4(5)
C34 N11 Na1 91.6(5)
C33 N11 Na1 139.4(5)
Na2 N11 Na1 79.7(2)
C29 N12 C33 118.2(8)
C29 N12 Na2 142.6(6)
C33 N12 Na2 99.0(6)
N1 C1 H1A 109.5
N1 C1 H1B 109.5
H1A C1 H1B 109.5
N1 C1 H1C 109.5
H1A C1 H1C 109.5
H1B C1 H1C 109.5
N1 C2 H2A 109.5
N1 C2 H2B 109.5
H2A C2 H2B 109.5
N1 C2 H2C 109.5
H2A C2 H2C 109.5
H2B C2 H2C 109.5
N1 C3 C4 113.5(7)
N1 C3 H3A 108.9
C4 C3 H3A 108.9
N1 C3 H3B 108.9
C4 C3 H3B 108.9
H3A C3 H3B 107.7
N2 C4 C3 112.7(8)
N2 C4 H4A 109.0
C3 C4 H4A 109.0
N2 C4 H4B 109.0
C3 C4 H4B 109.0
H4A C4 H4B 107.8
N2 C5 H5A 109.5
N2 C5 H5B 109.5
H5A C5 H5B 109.5
N2 C5 H5C 109.5
H5A C5 H5C 109.5
H5B C5 H5C 109.5
N2 C6 C7 112.7(7)
N2 C6 H6A 109.1
C7 C6 H6A 109.1
N2 C6 H6B 109.1
C7 C6 H6B 109.1
H6A C6 H6B 107.8
N3 C7 C6 110.8(8)
N3 C7 H7A 109.5
C6 C7 H7A 109.5
N3 C7 H7B 109.5
C6 C7 H7B 109.5
H7A C7 H7B 108.1
N3 C8 H8A 109.5
N3 C8 H8B 109.5
H8A C8 H8B 109.5
N3 C8 H8C 109.5
H8A C8 H8C 109.5
H8B C8 H8C 109.5
N3 C9 H9A 109.5
N3 C9 H9B 109.5
H9A C9 H9B 109.5
N3 C9 H9C 109.5
H9A C9 H9C 109.5
H9B C9 H9C 109.5
N4 C10 H10A 109.5
N4 C10 H10B 109.5
H10A C10 H10B 109.5
N4 C10 H10C 109.5
H10A C10 H10C 109.5
H10B C10 H10C 109.5
N4 C11 H11A 109.5
N4 C11 H11B 109.5
H11A C11 H11B 109.5
N4 C11 H11C 109.5
H11A C11 H11C 109.5
H11B C11 H11C 109.5
N4 C12 C13A 114.4(12)
N4 C12 C13 115.8(12)
C13A C12 C13 15.8(12)
N4 C12 H12A 108.3
C13A C12 H12A 94.9
C13 C12 H12A 108.3
N4 C12 H12B 108.3
C13A C12 H12B 121.7
C13 C12 H12B 108.3
H12A C12 H12B 107.4
N5 C13 C12 118.1(13)
N5 C13 H13A 107.8
C12 C13 H13A 107.8
N5 C13 H13B 107.8
C12 C13 H13B 107.8
H13A C13 H13B 107.1
N5 C15 C16 110.6(15)
N5 C15 H15A 109.5
C16 C15 H15A 109.5
N5 C15 H15B 109.5
C16 C15 H15B 109.5
H15A C15 H15B 108.1
N6 C16 C15 110.7(15)
N6 C16 H16A 109.5
C15 C16 H16A 109.5
N6 C16 H16B 109.5
C15 C16 H16B 109.5
H16A C16 H16B 108.1
N7 C19 C20 125.3(9)
N7 C19 H19 117.4
C20 C19 H19 117.4
C19 C20 C21 116.7(9)
C19 C20 H20 121.7
C21 C20 H20 121.7
C22 C21 C20 120.3(9)
C22 C21 H21 119.8
C20 C21 H21 119.8
C21 C22 C23 120.0(9)
C21 C22 H22 120.0
C23 C22 H22 120.0
N8 C23 N7 113.3(8)
N8 C23 C22 127.0(8)
N7 C23 C22 119.5(8)
N9 C24 N8 114.5(8)
N9 C24 C25 121.1(8)
N8 C24 C25 124.1(8)
C26 C25 C24 118.6(9)
C26 C25 H25 120.7
C24 C25 H25 120.7
C25 C26 C27 119.9(9)
C25 C26 H26 120.0
C27 C26 H26 120.0
C28 C27 C26 117.8(9)
C28 C27 H27 121.1
C26 C27 H27 121.1
N9 C28 C27 124.0(9)
N9 C28 H28 118.0
C27 C28 H28 118.0
N12 C29 C30 123.7(9)
N12 C29 H29 118.2
C30 C29 H29 118.2
C29 C30 C31 118.6(9)
C29 C30 H30 120.7
C31 C30 H30 120.7
C32 C31 C30 119.7(10)
C32 C31 H31 120.1
C30 C31 H31 120.1
C31 C32 C33 119.0(9)
C31 C32 H32 120.5
C33 C32 H32 120.5
N12 C33 N11 114.9(8)
N12 C33 C32 120.8(8)
N11 C33 C32 124.1(8)
N10 C34 N11 114.1(7)
N10 C34 C35 119.8(8)
N11 C34 C35 125.8(8)
C36 C35 C34 120.0(9)
C36 C35 H35 120.0
C34 C35 H35 120.0
C35 C36 C37 120.2(9)
C35 C36 H36 119.9
C37 C36 H36 119.9
C38 C37 C36 117.0(9)
C38 C37 H37 121.5
C36 C37 H37 121.5
N10 C38 C37 124.4(9)
N10 C38 H38 117.8
C37 C38 H38 117.8
C14A N5A C15A 108.2(16)
C14A N5A C13A 110.5(17)
C15A N5A C13A 99.3(12)
C14A N5A Na2 103.1(13)
C15A N5A Na2 123.0(12)
C13A N5A Na2 112.6(11)
N5A C15A C16A 111.0(13)
N5A C15A H15C 109.4
C16A C15A H15C 109.4
N5A C15A H15D 109.4
C16A C15A H15D 109.4
H15C C15A H15D 108.0
N6A C16A C15A 110.4(15)
N6A C16A H16C 109.6
C15A C16A H16C 109.6
N6A C16A H16D 109.6
C15A C16A H16D 109.6
H16C C16A H16D 108.1
C17A N6A C16A 111.4(19)
C17A N6A C18A 104(2)
C16A N6A C18A 111.8(16)
N5A C13A C12 105.8(11)
N5A C13A H13C 110.6
C12 C13A H13C 110.6
N5A C13A H13D 110.6
C12 C13A H13D 110.6
H13C C13A H13D 108.7
N6A C18A H18D 109.5
N6A C18A H18E 109.5
H18D C18A H18E 109.5
N6A C18A H18F 109.5
H18D C18A H18F 109.5
H18E C18A H18F 109.5
N5A C14A H14D 109.5
N5A C14A H14E 109.5
H14D C14A H14E 109.5
N5A C14A H14F 109.5
H14D C14A H14F 109.5
H14E C14A H14F 109.5
N6A C17A H17D 109.5
N6A C17A H17E 109.5
H17D C17A H17E 109.5
N6A C17A H17F 109.5
H17D C17A H17F 109.5
H17E C17A H17F 109.5

loop_
_geom_bond_atom_site_label_1
_geom_bond_atom_site_label_2
_geom_bond_distance
Na1 N10 2.430(8)
Na1 N9 2.467(8)
Na1 N8 2.487(8)
Na1 N1 2.515(8)
Na1 N11 2.628(8)
Na1 N2 2.634(8)
Na1 Na2 3.368(5)
Na2 N8 2.484(7)
Na2 N12 2.488(8)
Na2 N7 2.504(8)
Na2 N4 2.566(8)
Na2 N11 2.627(8)
Na2 N5A 2.72(2)
Na2 N5 2.81(2)
N1 C1 1.451(12)
N1 C2 1.451(11)
N1 C3 1.456(11)
N2 C4 1.453(11)
N2 C6 1.466(11)
N2 C5 1.478(11)
N3 C9 1.445(11)
N3 C7 1.458(11)
N3 C8 1.455(11)
N4 C11 1.445(11)
N4 C12 1.462(11)
N4 C10 1.462(11)
N5 C15 1.477(9)
N5 C14 1.479(9)
N5 C13 1.484(9)
N6 C17 1.470(9)
N6 C18 1.471(9)
N6 C16 1.474(9)
N7 C19 1.341(11)
N7 C23 1.368(10)
N8 C23 1.349(10)
N8 C24 1.388(10)
N9 C24 1.347(10)
N9 C28 1.349(10)
N10 C38 1.345(11)
N10 C34 1.349(10)
N11 C34 1.360(10)
N11 C33 1.377(10)
N12 C29 1.349(11)
N12 C33 1.362(11)
C1 H1A 0.9800
C1 H1B 0.9800
C1 H1C 0.9800
C2 H2A 0.9800
C2 H2B 0.9800
C2 H2C 0.9800
C3 C4 1.503(12)
C3 H3A 0.9900
C3 H3B 0.9900
C4 H4A 0.9900
C4 H4B 0.9900
C5 H5A 0.9800
C5 H5B 0.9800
C5 H5C 0.9800
C6 C7 1.512(13)
C6 H6A 0.9900
C6 H6B 0.9900
C7 H7A 0.9900
C7 H7B 0.9900
C8 H8A 0.9800
C8 H8B 0.9800
C8 H8C 0.9800
C9 H9A 0.9800
C9 H9B 0.9800
C9 H9C 0.9800
C10 H10A 0.9800
C10 H10B 0.9800
C10 H10C 0.9800
C11 H11A 0.9800
C11 H11B 0.9800
C11 H11C 0.9800
C12 C13A 1.517(9)
C12 C13 1.537(9)
C12 H12A 0.9900
C12 H12B 0.9900
C13 H13A 0.9900
C13 H13B 0.9900
C14 H14A 0.9800
C14 H14B 0.9800
C14 H14C 0.9800
C15 C16 1.524(10)
C15 H15A 0.9900
C15 H15B 0.9900
C16 H16A 0.9900
C16 H16B 0.9900
C17 H17A 0.9800
C17 H17B 0.9800
C17 H17C 0.9800
C18 H18A 0.9800
C18 H18B 0.9800
C18 H18C 0.9800
C19 C20 1.376(12)
C19 H19 0.9500
C20 C21 1.389(12)
C20 H20 0.9500
C21 C22 1.370(12)
C21 H21 0.9500
C22 C23 1.417(11)
C22 H22 0.9500
C24 C25 1.424(12)
C25 C26 1.382(12)
C25 H25 0.9500
C26 C27 1.396(13)
C26 H26 0.9500
C27 C28 1.374(12)
C27 H27 0.9500
C28 H28 0.9500
C29 C30 1.375(13)
C29 H29 0.9500
C30 C31 1.392(14)
C30 H30 0.9500
C31 C32 1.373(12)
C31 H31 0.9500
C32 C33 1.430(12)
C32 H32 0.9500
C34 C35 1.417(11)
C35 C36 1.358(12)
C35 H35 0.9500
C36 C37 1.390(12)
C36 H36 0.9500
C37 C38 1.372(12)
C37 H37 0.9500
C38 H38 0.9500
N5A C14A 1.472(9)
N5A C15A 1.476(9)
N5A C13A 1.479(9)
C15A C16A 1.522(9)
C15A H15C 0.9900
C15A H15D 0.9900
C16A N6A 1.477(9)
C16A H16C 0.9900
C16A H16D 0.9900
N6A C17A 1.471(10)
N6A C18A 1.479(9)
C13A H13C 0.9900
C13A H13D 0.9900
C18A H18D 0.9800
C18A H18E 0.9800
C18A H18F 0.9800
C14A H14D 0.9800
C14A H14E 0.9800
C14A H14F 0.9800
C17A H17D 0.9800
C17A H17E 0.9800
C17A H17F 0.9800

loop_
_geom_torsion_atom_site_label_1
_geom_torsion_atom_site_label_2
_geom_torsion_atom_site_label_3
_geom_torsion_atom_site_label_4
_geom_torsion
N10 Na1 Na2 N8 -136.3(3)
N9 Na1 Na2 N8 -44.0(3)
N1 Na1 Na2 N8 108.6(3)
N11 Na1 Na2 N8 -173.1(3)
N2 Na1 Na2 N8 39.5(4)
N10 Na1 Na2 N12 69.6(3)
N9 Na1 Na2 N12 161.9(3)
N8 Na1 Na2 N12 -154.1(3)
N1 Na1 Na2 N12 -45.5(3)
N11 Na1 Na2 N12 32.8(3)
N2 Na1 Na2 N12 -114.6(4)
N10 Na1 Na2 N7 178.6(3)
N9 Na1 Na2 N7 -89.1(3)
N8 Na1 Na2 N7 -45.1(3)
N1 Na1 Na2 N7 63.4(3)
N11 Na1 Na2 N7 141.8(3)
N2 Na1 Na2 N7 -5.7(4)
N10 Na1 Na2 N4 -45.6(3)
N9 Na1 Na2 N4 46.8(3)
N8 Na1 Na2 N4 90.7(3)
N1 Na1 Na2 N4 -160.7(3)
N11 Na1 Na2 N4 -82.4(3)
N2 Na1 Na2 N4 130.2(4)
N10 Na1 Na2 N11 36.8(3)
N9 Na1 Na2 N11 129.1(3)
N8 Na1 Na2 N11 173.1(3)
N1 Na1 Na2 N11 -78.3(3)
N2 Na1 Na2 N11 -147.4(4)
N10 Na1 Na2 N5A -103.8(8)
N9 Na1 Na2 N5A -11.4(8)
N8 Na1 Na2 N5A 32.6(8)
N1 Na1 Na2 N5A 141.1(8)
N11 Na1 Na2 N5A -140.5(9)
N2 Na1 Na2 N5A 72.0(9)
N10 Na1 Na2 N5 -119.0(6)
N9 Na1 Na2 N5 -26.7(7)
N8 Na1 Na2 N5 17.3(7)
N1 Na1 Na2 N5 125.9(6)
N11 Na1 Na2 N5 -155.8(7)
N2 Na1 Na2 N5 56.7(7)
N10 Na1 N1 C1 16.4(6)
N9 Na1 N1 C1 -145.1(6)
N8 Na1 N1 C1 160.8(5)
N11 Na1 N1 C1 63.9(6)
N2 Na1 N1 C1 -106.3(6)
Na2 Na1 N1 C1 112.7(5)
N10 Na1 N1 C2 -99.5(6)
N9 Na1 N1 C2 99.0(8)
N8 Na1 N1 C2 44.9(7)
N11 Na1 N1 C2 -52.0(6)
N2 Na1 N1 C2 137.9(7)
Na2 Na1 N1 C2 -3.2(6)
N10 Na1 N1 C3 136.0(6)
N9 Na1 N1 C3 -25.5(10)
N8 Na1 N1 C3 -79.6(6)
N11 Na1 N1 C3 -176.5(6)
N2 Na1 N1 C3 13.3(6)
Na2 Na1 N1 C3 -127.7(6)
N10 Na1 N2 C4 -91.4(7)
N9 Na1 N2 C4 176.7(6)
N8 Na1 N2 C4 122.2(6)
N1 Na1 N2 C4 13.8(6)
N11 Na1 N2 C4 -9.8(10)
Na2 Na1 N2 C4 93.9(7)
N10 Na1 N2 C6 37.9(7)
N9 Na1 N2 C6 -54.0(6)
N8 Na1 N2 C6 -108.5(6)
N1 Na1 N2 C6 143.1(7)
N11 Na1 N2 C6 119.5(7)
Na2 Na1 N2 C6 -136.8(6)
N10 Na1 N2 C5 152.8(5)
N9 Na1 N2 C5 60.8(5)
N8 Na1 N2 C5 6.4(6)
N1 Na1 N2 C5 -102.0(6)
N11 Na1 N2 C5 -125.6(7)
Na2 Na1 N2 C5 -21.9(7)
N8 Na2 N4 C11 153.9(6)
N12 Na2 N4 C11 5.9(7)
N7 Na2 N4 C11 -160.7(6)
N11 Na2 N4 C11 56.3(6)
N5A Na2 N4 C11 -97.8(7)
N5 Na2 N4 C11 -108.5(7)
Na1 Na2 N4 C11 105.9(6)
N8 Na2 N4 C12 -91.3(6)
N12 Na2 N4 C12 120.7(6)
N7 Na2 N4 C12 -45.9(8)
N11 Na2 N4 C12 171.1(6)
N5A Na2 N4 C12 17.0(7)
N5 Na2 N4 C12 6.3(7)
Na1 Na2 N4 C12 -139.3(6)
N8 Na2 N4 C10 38.7(7)
N12 Na2 N4 C10 -109.4(7)
N7 Na2 N4 C10 84.0(8)
N11 Na2 N4 C10 -58.9(7)
N5A Na2 N4 C10 147.0(8)
N5 Na2 N4 C10 136.3(8)
Na1 Na2 N4 C10 -9.3(7)
N8 Na2 N5 C15 -118.8(13)
N12 Na2 N5 C15 38.5(14)
N7 Na2 N5 C15 -68.2(13)
N4 Na2 N5 C15 145.7(13)
N11 Na2 N5 C15 102.9(14)
N5A Na2 N5 C15 85(3)
Na1 Na2 N5 C15 -131.6(11)
N8 Na2 N5 C14 3.6(13)
N12 Na2 N5 C14 160.9(12)
N7 Na2 N5 C14 54.2(13)
N4 Na2 N5 C14 -91.9(13)
N11 Na2 N5 C14 -134.7(13)
N5A Na2 N5 C14 -153(4)
Na1 Na2 N5 C14 -9.2(16)
N8 Na2 N5 C13 114.0(10)
N12 Na2 N5 C13 -88.7(10)
N7 Na2 N5 C13 164.7(11)
N4 Na2 N5 C13 18.5(9)
N11 Na2 N5 C13 -24.2(17)
N5A Na2 N5 C13 -43(3)
Na1 Na2 N5 C13 101.2(11)
N8 Na2 N7 C19 157.0(11)
N12 Na2 N7 C19 -70.3(10)
N4 Na2 N7 C19 96.7(10)
N11 Na2 N7 C19 -128.8(9)
N5A Na2 N7 C19 42.1(10)
N5 Na2 N7 C19 47.2(10)
Na1 Na2 N7 C19 -163.0(10)
N8 Na2 N7 C23 15.7(5)
N12 Na2 N7 C23 148.4(5)
N4 Na2 N7 C23 -44.6(7)
N11 Na2 N7 C23 90.0(5)
N5A Na2 N7 C23 -99.2(6)
N5 Na2 N7 C23 -94.1(6)
Na1 Na2 N7 C23 55.8(5)
N12 Na2 N8 C23 -97.1(6)
N7 Na2 N8 C23 -15.9(5)
N4 Na2 N8 C23 126.6(5)
N11 Na2 N8 C23 -140.8(5)
N5A Na2 N8 C23 58.9(6)
N5 Na2 N8 C23 54.2(6)
Na1 Na2 N8 C23 -135.5(5)
N12 Na2 N8 C24 130.2(6)
N7 Na2 N8 C24 -148.7(7)
N4 Na2 N8 C24 -6.2(7)
N11 Na2 N8 C24 86.4(7)
N5A Na2 N8 C24 -73.9(7)
N5 Na2 N8 C24 -78.5(7)
Na1 Na2 N8 C24 91.8(7)
N12 Na2 N8 Na1 38.4(4)
N7 Na2 N8 Na1 119.5(3)
N4 Na2 N8 Na1 -98.0(3)
N11 Na2 N8 Na1 -5.3(3)
N5A Na2 N8 Na1 -165.6(4)
N5 Na2 N8 Na1 -170.3(4)
N10 Na1 N8 C23 145.5(7)
N9 Na1 N8 C23 -147.6(9)
N1 Na1 N8 C23 4.8(9)
N11 Na1 N8 C23 95.2(8)
N2 Na1 N8 C23 -66.2(8)
Na2 Na1 N8 C23 89.9(8)
N10 Na1 N8 C24 -67.8(5)
N9 Na1 N8 C24 -0.9(4)
N1 Na1 N8 C24 151.5(4)
N11 Na1 N8 C24 -118.1(5)
N2 Na1 N8 C24 80.4(5)
Na2 Na1 N8 C24 -123.5(5)
N10 Na1 N8 Na2 55.6(3)
N9 Na1 N8 Na2 122.6(3)
N1 Na1 N8 Na2 -85.0(3)
N11 Na1 N8 Na2 5.3(3)
N2 Na1 N8 Na2 -156.1(2)
N10 Na1 N9 C24 130.6(5)
N8 Na1 N9 C24 0.9(4)
N1 Na1 N9 C24 -66.3(8)
N11 Na1 N9 C24 81.0(5)
N2 Na1 N9 C24 -102.1(5)
Na2 Na1 N9 C24 39.3(5)
N10 Na1 N9 C28 -40.4(10)
N8 Na1 N9 C28 -170.1(11)
N1 Na1 N9 C28 122.7(10)
N11 Na1 N9 C28 -90.0(10)
N2 Na1 N9 C28 86.9(10)
Na2 Na1 N9 C28 -131.7(10)
N9 Na1 N10 C38 50.1(10)
N8 Na1 N10 C38 99.3(10)
N1 Na1 N10 C38 -121.3(10)
N11 Na1 N10 C38 171.7(11)
N2 Na1 N10 C38 -40.0(11)
Na2 Na1 N10 C38 136.7(10)
N9 Na1 N10 C34 -124.6(5)
N8 Na1 N10 C34 -75.4(6)
N1 Na1 N10 C34 64.0(6)
N11 Na1 N10 C34 -3.0(5)
N2 Na1 N10 C34 145.3(5)
Na2 Na1 N10 C34 -38.0(5)
N8 Na2 N11 C34 -77.1(8)
N12 Na2 N11 C34 140.0(8)
N7 Na2 N11 C34 -128.9(7)
N4 Na2 N11 C34 21.5(8)
N5A Na2 N11 C34 67.8(10)
N5 Na2 N11 C34 61.5(13)
Na1 Na2 N11 C34 -82.2(7)
N8 Na2 N11 C33 145.0(5)
N12 Na2 N11 C33 2.1(5)
N7 Na2 N11 C33 93.1(5)
N4 Na2 N11 C33 -116.5(5)
N5A Na2 N11 C33 -70.1(8)
N5 Na2 N11 C33 -76.5(11)
Na1 Na2 N11 C33 139.9(5)
N8 Na2 N11 Na1 5.1(2)
N12 Na2 N11 Na1 -137.8(3)
N7 Na2 N11 Na1 -46.7(3)
N4 Na2 N11 Na1 103.7(2)
N5A Na2 N11 Na1 150.0(6)
N5 Na2 N11 Na1 143.7(9)
N10 Na1 N11 C34 2.9(5)
N9 Na1 N11 C34 74.7(6)
N8 Na1 N11 C34 129.4(5)
N1 Na1 N11 C34 -120.0(5)
N2 Na1 N11 C34 -98.1(7)
Na2 Na1 N11 C34 134.6(6)
N10 Na1 N11 C33 146.7(10)
N9 Na1 N11 C33 -141.5(9)
N8 Na1 N11 C33 -86.8(9)
N1 Na1 N11 C33 23.7(9)
N2 Na1 N11 C33 45.7(12)
Na2 Na1 N11 C33 -81.7(9)
N10 Na1 N11 Na2 -131.6(3)
N9 Na1 N11 Na2 -59.9(3)
N8 Na1 N11 Na2 -5.1(2)
N1 Na1 N11 Na2 105.4(2)
N2 Na1 N11 Na2 127.4(6)
N8 Na2 N12 C29 112.9(10)
N7 Na2 N12 C29 54.9(10)
N4 Na2 N12 C29 -115.3(10)
N11 Na2 N12 C29 171.3(11)
N5A Na2 N12 C29 -42.9(11)
N5 Na2 N12 C29 -34.3(11)
Na1 Na2 N12 C29 140.2(10)
N8 Na2 N12 C33 -60.5(7)
N7 Na2 N12 C33 -118.5(5)
N4 Na2 N12 C33 71.3(6)
N11 Na2 N12 C33 -2.1(5)
N5A Na2 N12 C33 143.7(6)
N5 Na2 N12 C33 152.3(6)
Na1 Na2 N12 C33 -33.3(5)
C1 N1 C3 C4 73.4(10)
C2 N1 C3 C4 -165.2(8)
Na1 N1 C3 C4 -39.7(10)
C6 N2 C4 C3 -170.6(8)
C5 N2 C4 C3 68.4(10)
Na1 N2 C4 C3 -39.2(9)
N1 C3 C4 N2 54.6(11)
C4 N2 C6 C7 69.7(10)
C5 N2 C6 C7 -167.7(7)
Na1 N2 C6 C7 -58.4(9)
C9 N3 C7 C6 165.6(8)
C8 N3 C7 C6 -72.8(10)
N2 C6 C7 N3 174.5(8)
C11 N4 C12 C13A 55.8(12)
C10 N4 C12 C13A 176.0(10)
Na2 N4 C12 C13A -49.5(11)
C11 N4 C12 C13 73.2(12)
C10 N4 C12 C13 -166.6(10)
Na2 N4 C12 C13 -32.1(12)
C15 N5 C13 C12 -173.2(18)
C14 N5 C13 C12 67(2)
Na2 N5 C13 C12 -44.3(19)
N4 C12 C13 N5 58(2)
C13A C12 C13 N5 146(8)
C14 N5 C15 C16 -159.5(19)
C13 N5 C15 C16 82(2)
Na2 N5 C15 C16 -38(2)
C17 N6 C16 C15 165(2)
C18 N6 C16 C15 -61(3)
N5 C15 C16 N6 -173.4(18)
C23 N7 C19 C20 -1.6(13)
Na2 N7 C19 C20 -136.5(9)
N7 C19 C20 C21 -1.8(14)
C19 C20 C21 C22 1.8(14)
C20 C21 C22 C23 1.4(14)
C24 N8 C23 N7 160.1(7)
Na2 N8 C23 N7 26.3(7)
Na1 N8 C23 N7 -60.3(10)
C24 N8 C23 C22 -24.4(13)
Na2 N8 C23 C22 -158.2(8)
Na1 N8 C23 C22 115.2(9)
C19 N7 C23 N8 -179.3(7)
Na2 N7 C23 N8 -26.1(7)
C19 N7 C23 C22 4.8(12)
Na2 N7 C23 C22 158.0(7)
C21 C22 C23 N8 179.9(8)
C21 C22 C23 N7 -4.8(13)
C28 N9 C24 N8 172.6(7)
Na1 N9 C24 N8 -1.5(7)
C28 N9 C24 C25 -1.3(12)
Na1 N9 C24 C25 -175.5(7)
C23 N8 C24 N9 154.4(7)
Na2 N8 C24 N9 -85.6(8)
Na1 N8 C24 N9 1.5(7)
C23 N8 C24 C25 -31.8(12)
Na2 N8 C24 C25 88.2(9)
Na1 N8 C24 C25 175.3(7)
N9 C24 C25 C26 0.2(13)
N8 C24 C25 C26 -173.2(8)
C24 C25 C26 C27 1.1(14)
C25 C26 C27 C28 -1.2(13)
C24 N9 C28 C27 1.2(13)
Na1 N9 C28 C27 171.1(7)
C26 C27 C28 N9 0.1(13)
C33 N12 C29 C30 -1.1(13)
Na2 N12 C29 C30 -173.8(7)
N12 C29 C30 C31 -0.3(14)
C29 C30 C31 C32 0.6(14)
C30 C31 C32 C33 0.5(14)
C29 N12 C33 N11 -171.9(7)
Na2 N12 C33 N11 3.6(8)
C29 N12 C33 C32 2.3(12)
Na2 N12 C33 C32 177.7(7)
C34 N11 C33 N12 -149.5(8)
Na2 N11 C33 N12 -3.3(7)
Na1 N11 C33 N12 73.7(11)
C34 N11 C33 C32 36.6(12)
Na2 N11 C33 C32 -177.3(8)
Na1 N11 C33 C32 -100.3(10)
C31 C32 C33 N12 -2.0(13)
C31 C32 C33 N11 171.6(8)
C38 N10 C34 N11 -171.1(8)
Na1 N10 C34 N11 5.1(8)
C38 N10 C34 C35 2.2(13)
Na1 N10 C34 C35 178.4(7)
C33 N11 C34 N10 -158.2(8)
Na2 N11 C34 N10 72.6(9)
Na1 N11 C34 N10 -4.6(7)
C33 N11 C34 C35 29.0(13)
Na2 N11 C34 C35 -100.2(10)
Na1 N11 C34 C35 -177.4(8)
N10 C34 C35 C36 -2.6(13)
N11 C34 C35 C36 169.8(9)
C34 C35 C36 C37 1.3(14)
C35 C36 C37 C38 0.3(15)
C34 N10 C38 C37 -0.6(14)
Na1 N10 C38 C37 -174.7(7)
C36 C37 C38 N10 -0.6(15)
N8 Na2 N5A C14A -14.2(13)
N12 Na2 N5A C14A 147.9(11)
N7 Na2 N5A C14A 37.2(12)
N4 Na2 N5A C14A -104.6(12)
N11 Na2 N5A C14A -156.9(11)
N5 Na2 N5A C14A 10(2)
Na1 Na2 N5A C14A -39.1(16)
N8 Na2 N5A C15A -136.4(12)
N12 Na2 N5A C15A 25.7(13)
N7 Na2 N5A C15A -85.0(13)
N4 Na2 N5A C15A 133.1(13)
N11 Na2 N5A C15A 80.9(14)
N5 Na2 N5A C15A -112(3)
Na1 Na2 N5A C15A -161.4(9)
N8 Na2 N5A C13A 104.9(11)
N12 Na2 N5A C13A -93.0(11)
N7 Na2 N5A C13A 156.3(11)
N4 Na2 N5A C13A 14.4(10)
N11 Na2 N5A C13A -37.8(15)
N5 Na2 N5A C13A 129(3)
Na1 Na2 N5A C13A 79.9(14)
C14A N5A C15A C16A -67(2)
C13A N5A C15A C16A 177.8(19)
Na2 N5A C15A C16A 53(2)
N5A C15A C16A N6A -176.6(17)
C15A C16A N6A C17A 85(3)
C15A C16A N6A C18A -159(2)
C14A N5A C13A C12 73(2)
C15A N5A C13A C12 -173.2(17)
Na2 N5A C13A C12 -41.4(17)
N4 C12 C13A N5A 61.6(18)
C13 C12 C13A N5A -37(5)
